data_1563750
loop_
_publ_author_name
'Wang, Fang-Xin'
'Yan, Jialei'
'Liu, Zhixin'
'Zhu, Tingshun'
'Liu, Yingguo'
'Ren, Shichao'
'Lv, Wen-Xin'
'Jin, Zhichao'
'Chi, Yonggui Robin'

_publ_section_title
;
 Assembly of Multicyclic Isoquinoline Scaffolds from Pyridines: Formal
 Total Synthesis of Fredericamycin A
;
_journal_name_full 'Chemical Science'
_journal_paper_doi 10.1039/D1SC02442F
_journal_year 2021
_chemical_absolute_configuration ref
_chemical_formula_sum 'C25 H29 N O3'
_chemical_formula_weight 391.49
_space_group_crystal_system triclinic
_space_group_IT_number 1
_space_group_name_Hall 'P 1'
_space_group_name_H-M_alt 'P 1'
_atom_sites_solution_hydrogens geom
_atom_sites_solution_primary dual
_audit_update_record
;
2021-02-08 deposited with the CCDC.	2021-06-28 downloaded from the CCDC.
;
_cell_angle_alpha 88.115(6)
_cell_angle_beta 87.858(6)
_cell_angle_gamma 68.927(5)
_cell_formula_units_Z 2
_cell_length_a 6.5078(7)
_cell_length_b 6.7349(7)
_cell_length_c 25.061(3)
_cell_measurement_reflns_used 9912
_cell_measurement_temperature 100.(2)
_cell_measurement_theta_max 67.8022
_cell_measurement_theta_min 3.5306
_cell_volume 1024.0(2)
_computing_cell_refinement 'SAINT V8.38A (Bruker AXS Inc., 2017)'
_computing_data_collection 'APEX3 (Bruker AXS Inc., 2018)'
_computing_data_reduction 'SAINT V8.38A (Bruker AXS Inc., 2017)'
_computing_molecular_graphics 'XP (Bruker AXS Inc., 2018)'
_computing_publication_material 'APEX3 (Bruker AXS Inc., 2018)'
_computing_structure_refinement 'SHELXL-2018/3 (Sheldrick, 2018)'
_computing_structure_solution 'XT, VERSION 2014/5'
_diffrn_ambient_temperature 100.(2)
_diffrn_detector_area_resol_mean 8.3333
_diffrn_measured_fraction_theta_full 0.979
_diffrn_measured_fraction_theta_max 0.979
_diffrn_measurement_device_type 'CCD area detector'
_diffrn_measurement_method 'phi and omega scans'
_diffrn_radiation_monochromator 'Multilayer Mirror'
_diffrn_radiation_type CuK\a
_diffrn_radiation_wavelength 1.54178
_diffrn_reflns_av_R_equivalents 0.0757
_diffrn_reflns_av_unetI/netI 0.1053
_diffrn_reflns_limit_h_max 7
_diffrn_reflns_limit_h_min -7
_diffrn_reflns_limit_k_max 8
_diffrn_reflns_limit_k_min -8
_diffrn_reflns_limit_l_max 30
_diffrn_reflns_limit_l_min -30
_diffrn_reflns_number 24907
_diffrn_reflns_theta_full 68.58
_diffrn_reflns_theta_max 68.58
_diffrn_reflns_theta_min 3.53
_diffrn_source 'Incoatec Microfocus Source'
_diffrn_source_type 'Bruker Kappa Duo APEX2'
_exptl_absorpt_coefficient_mu 0.655
_exptl_absorpt_correction_T_max 0.99
_exptl_absorpt_correction_T_min 0.60
_exptl_absorpt_correction_type multi-scan
_exptl_absorpt_process_details
;
SADABS-2016/2 - Bruker AXS area detector scaling and absorption correction
;
_exptl_crystal_colour colourless
_exptl_crystal_density_diffrn 1.270
_exptl_crystal_density_method 'not measured'
_exptl_crystal_description plate
_exptl_crystal_F_000 420
_exptl_crystal_size_max 0.240
_exptl_crystal_size_mid 0.200
_exptl_crystal_size_min 0.020
_refine_diff_density_max 0.353
_refine_diff_density_min -0.306
_refine_ls_abs_structure_details
;

Flack x determined using 2113 quotients [(I+)-(I-)]/[(I+)+(I-)]
(Parsons, Flack and Wagner, Acta Cryst. B69 (2013) 249-259).
;
_refine_ls_abs_structure_Flack 0.5(3)
_refine_ls_extinction_method none
_refine_ls_goodness_of_fit_ref 1.073
_refine_ls_hydrogen_treatment constr
_refine_ls_matrix_type full
_refine_ls_number_parameters 719
_refine_ls_number_reflns 7109
_refine_ls_number_restraints 1259
_refine_ls_restrained_S_all 1.070
_refine_ls_R_factor_all 0.0998
_refine_ls_R_factor_gt 0.0920
_refine_ls_shift/su_max 0.003
_refine_ls_shift/su_mean 0.001
_refine_ls_structure_factor_coef Fsqd
_refine_ls_weighting_details 'w=1/[\s^2^(Fo^2^)+(0.1647P)^2^+0.3402P] where P=(Fo^2^+2Fc^2^)/3'
_refine_ls_weighting_scheme calc
_refine_ls_wR_factor_gt 0.2722
_refine_ls_wR_factor_ref 0.2824
_reflns_number_gt 5907
_reflns_number_total 7109
_reflns_threshold_expression 'I > 2\s(I)'
_cod_data_source_file d1sc02442f2.cif
_cod_data_source_block cyg379s
_cod_depositor_comments
;
The following automatic conversions were performed:

data item '_exptl_absorpt_correction_type' value 'Multi-Scan' was
changed to 'multi-scan' in accordance with the
/home/data/users/saulius/crontab/automatic-downloads/rss-feeds/RSC/lib/dictionaries/cif_core.dic
dictionary named 'cif_core.dic' version 2.4.2 last updated on
2011-04-26.

Automatic conversion script
Id: cif_fix_values 7556 2019-12-06 15:28:31Z antanas 
;
_cod_original_cell_volume 1024.01(19)
_cod_database_code 1563750

loop_
_space_group_symop_operation_xyz
'x, y, z'

loop_
_atom_site_type_symbol
_atom_site_label
_atom_site_fract_x
_atom_site_fract_y
_atom_site_fract_z
_atom_site_U_iso_or_equiv
_atom_site_adp_type
_atom_site_calc_flag
_atom_site_refinement_flags_adp
_atom_site_refinement_flags_occupancy
_atom_site_refinement_flags_posn
_atom_site_occupancy
_atom_site_disorder_assembly
_atom_site_disorder_group
C C1 0.0624(12) -0.1501(12) 0.4372(4) 0.0583(18) Uani d . . . 1.0 . .
H H1A -0.094054 -0.061103 0.435362 0.087 Uiso calc U . R 1.0 . .
H H1B 0.096975 -0.201382 0.474004 0.087 Uiso calc U . R 1.0 . .
H H1C 0.09436 -0.271854 0.413743 0.087 Uiso calc U . R 1.0 . .
C C2 0.1600(12) 0.0608(10) 0.3692(3) 0.0525(17) Uani d . . . 1.0 . .
C C3 0.2768(12) 0.1930(10) 0.3537(3) 0.0577(19) Uani d . . . 1.0 . .
C C4 0.4277(13) 0.2512(11) 0.3854(3) 0.059(2) Uani d . . . 1.0 . .
C C5 0.3773(15) 0.2717(11) 0.4793(3) 0.0623(19) Uani d . . . 1.0 . .
H H5A 0.392472 0.411314 0.477562 0.093 Uiso calc U . R 1.0 . .
H H5B 0.443416 0.195514 0.512039 0.093 Uiso calc U . R 1.0 . .
H H5C 0.220744 0.290473 0.479509 0.093 Uiso calc U . R 1.0 . .
C C6 0.5167(11) 0.3991(10) 0.3679(3) 0.0506(16) Uani d . . . 1.0 . .
C C7 0.6774(13) 0.4719(10) 0.3927(4) 0.0589(19) Uani d . . . 1.0 . .
C C8 0.7110(13) 0.6418(11) 0.3557(3) 0.0597(19) Uani d . . . 1.0 . .
H H8A 0.869248 0.603986 0.346055 0.072 Uiso calc U . R 1.0 . .
H H8B 0.658404 0.781089 0.37346 0.072 Uiso calc U . R 1.0 . .
C C9 0.5768(12) 0.6536(11) 0.3049(4) 0.0603(19) Uani d . . . 1.0 . .
H H9A 0.471542 0.800202 0.298635 0.072 Uiso calc U . R 1.0 . .
H H9B 0.676158 0.60961 0.273108 0.072 Uiso calc U . R 1.0 . .
C C10 0.4551(12) 0.5013(10) 0.3161(3) 0.0534(17) Uani d . . . 1.0 . .
C C11 0.3200(13) 0.4466(11) 0.2833(3) 0.0551(17) Uani d . . . 1.0 . .
H H11 0.290757 0.509345 0.248565 0.066 Uiso calc U . R 1.0 . .
C C12 0.2268(13) 0.3009(12) 0.3008(3) 0.0584(18) Uani d . . D 1.0 . .
C C13 0.0827(13) 0.2395(12) 0.2695(3) 0.0603(19) Uani d . . D 1.0 . .
C C14 0.0005(12) 0.0851(11) 0.2877(4) 0.0576(19) Uani d . . D 1.0 . .
C C15 -0.1437(15) 0.0039(14) 0.2563(4) 0.074(2) Uani d . . . 1.0 . .
H H15A -0.287614 0.117207 0.251833 0.111 Uiso calc U . DR 1.0 . .
H H15B -0.163133 -0.117639 0.27545 0.111 Uiso calc U . R 1.0 . .
H H15C -0.074545 -0.040941 0.221137 0.111 Uiso calc U . DR 1.0 . .
C C16 0.024(3) 0.329(3) 0.2133(4) 0.064(4) Uani d U P D 0.555(9) A 1
H H16A -0.109173 0.301622 0.203427 0.077 Uiso calc U P DR 0.555(9) A 1
H H16B -0.016492 0.485122 0.214382 0.077 Uiso calc U P R 0.555(9) A 1
C C17 0.192(3) 0.249(3) 0.1697(5) 0.082(3) Uani d U P D 0.555(9) A 1
C C18 0.387(3) 0.070(2) 0.1738(6) 0.085(4) Uani d U P D 0.555(9) A 1
H H18 0.419485 -0.010635 0.20628 0.102 Uiso calc U P R 0.555(9) A 1
C C19 0.539(3) 0.009(3) 0.1284(6) 0.101(4) Uani d U P D 0.555(9) A 1
H H19A 0.557336 -0.137526 0.118443 0.122 Uiso calc U P R 0.555(9) A 1
H H19B 0.684533 0.008303 0.138801 0.122 Uiso calc U P R 0.555(9) A 1
C C20 0.462(3) 0.158(2) 0.0800(6) 0.101(3) Uani d U P D 0.555(9) A 1
H H20 0.562617 0.124693 0.047788 0.121 Uiso calc U P R 0.555(9) A 1
C C21 0.355(3) 0.386(2) 0.0926(6) 0.105(3) Uani d U P D 0.555(9) A 1
C C22 0.150(2) 0.346(2) 0.1141(5) 0.095(3) Uani d U P D 0.555(9) A 1
H H22 0.005022 0.463875 0.108916 0.114 Uiso calc U P R 0.555(9) A 1
C C23 0.483(3) 0.465(3) 0.1334(7) 0.104(5) Uani d U P D 0.555(9) A 1
H H23A 0.49259 0.385563 0.16728 0.156 Uiso calc U P R 0.555(9) A 1
H H23B 0.404125 0.617226 0.139557 0.156 Uiso calc U P R 0.555(9) A 1
H H23C 0.631314 0.442985 0.119104 0.156 Uiso calc U P R 0.555(9) A 1
C C24 0.323(4) 0.536(3) 0.0447(7) 0.126(6) Uani d U P D 0.555(9) A 1
H H24A 0.456124 0.569753 0.037954 0.189 Uiso calc U P R 0.555(9) A 1
H H24B 0.197639 0.667848 0.051944 0.189 Uiso calc U P R 0.555(9) A 1
H H24C 0.293241 0.468877 0.013309 0.189 Uiso calc U P R 0.555(9) A 1
C C25 0.225(3) 0.183(3) 0.0709(6) 0.100(3) Uani d U P D 0.555(9) A 1
H H25A 0.173745 0.241516 0.035066 0.119 Uiso calc U P R 0.555(9) A 1
H H25B 0.192901 0.052768 0.079202 0.119 Uiso calc U P R 0.555(9) A 1
C C16A 0.048(3) 0.323(3) 0.2119(4) 0.065(4) Uani d U P D 0.445(9) A 2
H H16C -0.10393 0.340353 0.202435 0.077 Uiso calc U P R 0.445(9) A 2
H H16D 0.058609 0.465873 0.210314 0.077 Uiso calc U P R 0.445(9) A 2
C C17A 0.202(4) 0.190(3) 0.1702(6) 0.084(4) Uani d U P D 0.445(9) A 2
C C18A 0.299(4) -0.034(3) 0.1755(7) 0.094(4) Uani d U P D 0.445(9) A 2
H H18A 0.280249 -0.102341 0.208044 0.113 Uiso calc U P R 0.445(9) A 2
C C19A 0.426(4) -0.157(3) 0.1323(7) 0.110(5) Uani d U P D 0.445(9) A 2
H H19C 0.386007 -0.284593 0.128583 0.132 Uiso calc U P R 0.445(9) A 2
H H19D 0.584066 -0.205584 0.140346 0.132 Uiso calc U P R 0.445(9) A 2
C C20A 0.386(3) -0.029(2) 0.0793(7) 0.104(4) Uani d U P D 0.445(9) A 2
H H20A 0.457281 -0.110203 0.046694 0.125 Uiso calc U P R 0.445(9) A 2
C C21A 0.396(3) 0.185(3) 0.0833(7) 0.101(3) Uani d U P D 0.445(9) A 2
C C22A 0.167(3) 0.260(3) 0.1121(6) 0.097(3) Uani d U P D 0.445(9) A 2
H H22A 0.068946 0.410054 0.104944 0.116 Uiso calc U P R 0.445(9) A 2
C C23A 0.596(4) 0.186(4) 0.1154(10) 0.114(6) Uani d U P D 0.445(9) A 2
H H23D 0.568972 0.164374 0.153474 0.171 Uiso calc U P R 0.445(9) A 2
H H23E 0.614808 0.323199 0.109763 0.171 Uiso calc U P R 0.445(9) A 2
H H23F 0.729339 0.071348 0.103062 0.171 Uiso calc U P R 0.445(9) A 2
C C24A 0.397(4) 0.302(4) 0.0306(8) 0.109(6) Uani d U P D 0.445(9) A 2
H H24D 0.495321 0.203537 0.004806 0.163 Uiso calc U P R 0.445(9) A 2
H H24E 0.449466 0.419255 0.036112 0.163 Uiso calc U P R 0.445(9) A 2
H H24F 0.247564 0.35927 0.016981 0.163 Uiso calc U P R 0.445(9) A 2
C C25A 0.143(3) 0.095(3) 0.0767(8) 0.102(4) Uani d U P D 0.445(9) A 2
H H25C 0.050987 0.018133 0.09286 0.123 Uiso calc U P R 0.445(9) A 2
H H25D 0.094223 0.149075 0.040417 0.123 Uiso calc U P R 0.445(9) A 2
C C26 0.9182(13) 1.1538(12) 0.5622(3) 0.0577(18) Uani d . . . 1.0 . .
H H26A 0.890601 1.277424 0.584721 0.087 Uiso calc U . R 1.0 . .
H H26B 0.881174 1.201952 0.525268 0.087 Uiso calc U . R 1.0 . .
H H26C 1.074118 1.06264 0.563552 0.087 Uiso calc U . R 1.0 . .
C C27 0.8144(11) 0.9603(12) 0.6294(3) 0.0545(18) Uani d . . . 1.0 . .
C C28 0.7075(11) 0.8105(12) 0.6473(3) 0.0531(18) Uani d . . . 1.0 . .
C C29 0.5573(10) 0.7625(10) 0.6143(3) 0.0469(16) Uani d . . . 1.0 . .
C C30 0.6101(11) 0.7329(11) 0.5220(3) 0.0574(18) Uani d . . . 1.0 . .
H H30A 0.769759 0.686108 0.526245 0.086 Uiso calc U . R 1.0 . .
H H30B 0.569889 0.817169 0.488834 0.086 Uiso calc U . R 1.0 . .
H H30C 0.566576 0.608233 0.520598 0.086 Uiso calc U . R 1.0 . .
C C31 0.4692(13) 0.6146(12) 0.6345(3) 0.0564(18) Uani d . . . 1.0 . .
C C32 0.3058(11) 0.5365(12) 0.6098(3) 0.0543(18) Uani d . . . 1.0 . .
C C33 0.2837(12) 0.3597(11) 0.6450(3) 0.0549(17) Uani d . . . 1.0 . .
H H33A 0.350555 0.221167 0.627223 0.066 Uiso calc U . R 1.0 . .
H H33B 0.126614 0.38462 0.653432 0.066 Uiso calc U . R 1.0 . .
C C34 0.4044(12) 0.3615(12) 0.6955(3) 0.0569(18) Uani d . . . 1.0 . .
H H34A 0.299927 0.406197 0.726345 0.068 Uiso calc U . R 1.0 . .
H H34B 0.51449 0.218773 0.703388 0.068 Uiso calc U . R 1.0 . .
C C35 0.5158(13) 0.5211(12) 0.6835(3) 0.0581(19) Uani d . . . 1.0 . .
C C36 0.6528(12) 0.5705(12) 0.7158(4) 0.0585(19) Uani d . . . 1.0 . .
H H36 0.6844 0.504295 0.750101 0.07 Uiso calc U . DR 1.0 . .
C C37 0.7510(11) 0.7242(10) 0.6980(3) 0.0510(17) Uani d . . . 1.0 . .
C C38 0.8941(12) 0.7837(11) 0.7326(3) 0.0526(17) Uani d . . D 1.0 . .
C C39 0.9796(11) 0.9193(12) 0.7114(3) 0.0568(18) Uani d . . . 1.0 . .
C C40 1.1209(14) 1.0112(12) 0.7432(3) 0.0610(19) Uani d . . . 1.0 . .
H H40A 1.100594 0.986707 0.781453 0.091 Uiso calc U . R 1.0 . .
H H40B 1.075746 1.164396 0.735634 0.091 Uiso calc U . R 1.0 . .
H H40C 1.276385 0.941012 0.732737 0.091 Uiso calc U . R 1.0 . .
C C41 0.948(3) 0.673(4) 0.7868(5) 0.064(4) Uani d U P D 0.468(18) B 1
H H41A 0.973177 0.520146 0.783169 0.077 Uiso calc U P DR 0.468(18) B 1
H H41B 1.086516 0.684234 0.799006 0.077 Uiso calc U P R 0.468(18) B 1
C C42 0.772(3) 0.764(3) 0.8276(6) 0.065(3) Uani d U P D 0.468(18) B 1
C C43 0.621(4) 0.974(3) 0.8311(9) 0.072(4) Uani d U P D 0.468(18) B 1
H H43 0.609734 1.073703 0.802689 0.086 Uiso calc U P R 0.468(18) B 1
C C44 0.482(4) 1.036(3) 0.8788(9) 0.087(4) Uani d U P D 0.468(18) B 1
H H44A 0.325826 1.089223 0.868521 0.105 Uiso calc U P R 0.468(18) B 1
H H44B 0.511046 1.153648 0.895593 0.105 Uiso calc U P R 0.468(18) B 1
C C45 0.520(3) 0.852(3) 0.9198(8) 0.092(3) Uani d U P D 0.468(18) B 1
H H45 0.424452 0.886909 0.953033 0.11 Uiso calc U P R 0.468(18) B 1
C C46 0.754(3) 0.729(3) 0.9277(6) 0.097(3) Uani d U P D 0.468(18) B 1
C C47 0.761(3) 0.620(3) 0.8743(6) 0.086(3) Uani d U P D 0.468(18) B 1
H H47 0.862416 0.467702 0.871948 0.103 Uiso calc U P R 0.468(18) B 1
C C48 0.902(4) 0.865(4) 0.9315(8) 0.097(5) Uani d U P D 0.468(18) B 1
H H48A 0.813071 1.006715 0.944432 0.145 Uiso calc U P R 0.468(18) B 1
H H48B 0.966052 0.878598 0.896143 0.145 Uiso calc U P R 0.468(18) B 1
H H48C 1.020945 0.795563 0.95639 0.145 Uiso calc U P R 0.468(18) B 1
C C49 0.800(4) 0.580(4) 0.9761(8) 0.112(7) Uani d U P D 0.468(18) B 1
H H49A 0.762942 0.663509 1.008678 0.169 Uiso calc U P R 0.468(18) B 1
H H49B 0.956659 0.489652 0.975861 0.169 Uiso calc U P R 0.468(18) B 1
H H49C 0.710729 0.490064 0.975067 0.169 Uiso calc U P R 0.468(18) B 1
C C50 0.527(3) 0.657(3) 0.8914(8) 0.087(3) Uani d U P D 0.468(18) B 1
H H50A 0.510753 0.544086 0.915569 0.105 Uiso calc U P R 0.468(18) B 1
H H50B 0.425153 0.687047 0.861436 0.105 Uiso calc U P R 0.468(18) B 1
C C41A 0.948(3) 0.682(4) 0.7882(5) 0.063(4) Uani d U P D 0.532(18) B 2
H H41C 0.951617 0.534393 0.787012 0.076 Uiso calc U P DR 0.532(18) B 2
H H41D 1.097618 0.675312 0.796701 0.076 Uiso calc U P R 0.532(18) B 2
C C42A 0.795(3) 0.791(3) 0.8328(6) 0.074(4) Uani d U P D 0.532(18) B 2
C C43A 0.588(3) 0.952(3) 0.8261(7) 0.067(3) Uani d U P D 0.532(18) B 2
H H43A 0.541599 1.011207 0.791689 0.08 Uiso calc U P R 0.532(18) B 2
C C44A 0.449(3) 1.026(3) 0.8731(8) 0.087(4) Uani d U P D 0.532(18) B 2
H H44C 0.298234 1.031666 0.865741 0.105 Uiso calc U P R 0.532(18) B 2
H H44D 0.439256 1.17278 0.880511 0.105 Uiso calc U P R 0.532(18) B 2
C C45A 0.532(3) 0.884(3) 0.9228(7) 0.095(3) Uani d U P D 0.532(18) B 2
H H45A 0.435279 0.924596 0.955608 0.114 Uiso calc U P R 0.532(18) B 2
C C46A 0.770(3) 0.821(3) 0.9312(6) 0.090(3) Uani d U P D 0.532(18) B 2
C C47A 0.811(3) 0.665(3) 0.8850(5) 0.083(3) Uani d U P D 0.532(18) B 2
H H47A 0.941831 0.529676 0.888156 0.099 Uiso calc U P R 0.532(18) B 2
C C48A 0.861(4) 1.005(3) 0.9230(7) 0.094(5) Uani d U P D 0.532(18) B 2
H H48D 0.794225 1.092267 0.891734 0.141 Uiso calc U P R 0.532(18) B 2
H H48E 1.021621 0.944508 0.917312 0.141 Uiso calc U P R 0.532(18) B 2
H H48F 0.825918 1.093405 0.954728 0.141 Uiso calc U P R 0.532(18) B 2
C C49A 0.844(4) 0.716(4) 0.9853(6) 0.116(6) Uani d U P D 0.532(18) B 2
H H49D 0.736486 0.655447 0.999819 0.174 Uiso calc U P R 0.532(18) B 2
H H49E 0.854721 0.821782 1.009725 0.174 Uiso calc U P R 0.532(18) B 2
H H49F 0.988148 0.601836 0.981105 0.174 Uiso calc U P R 0.532(18) B 2
C C50A 0.595(3) 0.657(3) 0.9062(8) 0.096(3) Uani d U P D 0.532(18) B 2
H H50C 0.609498 0.555294 0.936404 0.115 Uiso calc U P R 0.532(18) B 2
H H50D 0.501176 0.636869 0.878295 0.115 Uiso calc U P R 0.532(18) B 2
N N1 0.0356(9) -0.0008(9) 0.3393(3) 0.0546(15) Uani d . . . 1.0 . .
N N2 0.9491(11) 1.0046(10) 0.6613(3) 0.0582(16) Uani d . . . 1.0 . .
O O1 0.1956(8) -0.0254(7) 0.4200(2) 0.0556(12) Uani d . . . 1.0 . .
O O2 0.4865(9) 0.1520(7) 0.4341(2) 0.0561(13) Uani d . . . 1.0 . .
O O3 0.7773(8) 0.4085(7) 0.4328(2) 0.0576(13) Uani d . . . 1.0 . .
O O4 0.7874(8) 1.0379(8) 0.5809(2) 0.0567(12) Uani d . . . 1.0 . .
O O5 0.4977(8) 0.8622(8) 0.5670(2) 0.0557(12) Uani d . . . 1.0 . .
O O6 0.2093(10) 0.6026(9) 0.5679(2) 0.0653(14) Uani d . . . 1.0 . .

loop_
_atom_site_aniso_label
_atom_site_aniso_U_11
_atom_site_aniso_U_22
_atom_site_aniso_U_33
_atom_site_aniso_U_12
_atom_site_aniso_U_13
_atom_site_aniso_U_23
C1 0.044(4) 0.050(4) 0.084(5) -0.021(3) -0.004(3) 0.009(3)
C2 0.054(4) 0.030(3) 0.074(5) -0.016(3) -0.006(4) 0.002(3)
C3 0.046(4) 0.024(3) 0.087(5) 0.007(3) -0.013(4) 0.011(3)
C4 0.053(4) 0.034(3) 0.081(5) -0.006(3) 0.004(4) -0.010(3)
C5 0.085(5) 0.044(3) 0.063(4) -0.030(4) -0.001(4) -0.008(3)
C6 0.039(3) 0.031(3) 0.076(5) -0.005(3) -0.007(3) -0.003(3)
C7 0.058(4) 0.028(3) 0.088(5) -0.014(3) -0.001(4) 0.005(3)
C8 0.056(4) 0.042(3) 0.082(5) -0.018(3) -0.002(4) -0.014(3)
C9 0.049(4) 0.042(3) 0.089(5) -0.016(3) -0.001(4) 0.009(3)
C10 0.049(4) 0.028(3) 0.078(5) -0.008(3) 0.000(3) 0.001(3)
C11 0.057(4) 0.042(3) 0.061(4) -0.011(3) -0.003(3) 0.002(3)
C12 0.057(4) 0.051(4) 0.074(5) -0.028(3) -0.004(4) 0.007(3)
C13 0.054(4) 0.046(4) 0.078(5) -0.015(3) -0.008(4) 0.006(3)
C14 0.050(4) 0.037(3) 0.088(5) -0.019(3) 0.005(4) -0.004(3)
C15 0.063(5) 0.068(5) 0.101(7) -0.036(4) -0.018(5) 0.014(5)
C16 0.062(6) 0.054(6) 0.078(6) -0.023(5) 0.003(6) 0.006(6)
C17 0.080(5) 0.077(6) 0.085(5) -0.027(5) 0.007(5) 0.002(5)
C18 0.085(7) 0.078(6) 0.084(6) -0.019(6) 0.012(6) -0.004(6)
C19 0.100(7) 0.096(6) 0.098(7) -0.024(6) 0.012(6) -0.006(6)
C20 0.098(6) 0.104(6) 0.092(6) -0.028(6) 0.009(6) -0.004(5)
C21 0.104(6) 0.105(6) 0.100(6) -0.030(6) 0.016(6) 0.006(6)
C22 0.095(6) 0.094(6) 0.089(5) -0.026(5) 0.009(5) -0.002(5)
C23 0.097(10) 0.111(11) 0.120(11) -0.059(9) 0.020(9) -0.002(9)
C24 0.125(14) 0.139(13) 0.106(11) -0.043(11) 0.019(10) 0.022(10)
C25 0.102(6) 0.099(6) 0.093(6) -0.030(5) 0.005(6) -0.002(5)
C16A 0.067(7) 0.054(7) 0.079(7) -0.030(6) 0.000(7) 0.007(6)
C17A 0.082(6) 0.079(6) 0.081(5) -0.019(6) 0.008(5) 0.002(5)
C18A 0.093(8) 0.087(7) 0.092(7) -0.019(7) 0.012(7) -0.005(6)
C19A 0.110(8) 0.098(7) 0.102(7) -0.014(7) 0.013(7) -0.002(7)
C20A 0.108(7) 0.098(6) 0.097(6) -0.025(6) 0.011(6) -0.007(6)
C21A 0.099(6) 0.102(6) 0.094(6) -0.027(5) 0.009(5) -0.003(5)
C22A 0.095(6) 0.098(6) 0.090(5) -0.026(6) 0.009(5) 0.000(5)
C23A 0.101(10) 0.124(11) 0.117(11) -0.040(9) 0.003(9) -0.010(10)
C24A 0.105(11) 0.107(10) 0.098(10) -0.022(9) 0.011(9) 0.010(9)
C25A 0.102(7) 0.103(7) 0.094(7) -0.026(6) 0.005(6) -0.006(6)
C26 0.053(4) 0.047(3) 0.079(5) -0.026(3) 0.001(4) 0.000(3)
C27 0.036(3) 0.048(4) 0.075(5) -0.009(3) 0.003(3) -0.003(3)
C28 0.046(4) 0.056(4) 0.073(5) -0.037(3) 0.016(3) -0.019(3)
C29 0.034(3) 0.044(3) 0.070(4) -0.022(3) -0.004(3) 0.001(3)
C30 0.043(3) 0.045(3) 0.085(5) -0.017(3) 0.003(3) 0.006(3)
C31 0.056(4) 0.049(4) 0.072(5) -0.028(3) 0.005(4) -0.007(3)
C32 0.037(3) 0.059(4) 0.072(5) -0.023(3) 0.007(3) -0.018(3)
C33 0.043(3) 0.042(3) 0.085(5) -0.022(3) 0.003(3) 0.005(3)
C34 0.050(4) 0.055(4) 0.071(5) -0.025(3) 0.006(3) -0.014(3)
C35 0.051(4) 0.059(4) 0.069(5) -0.025(3) 0.011(4) -0.006(3)
C36 0.046(4) 0.048(4) 0.089(5) -0.026(3) 0.005(4) -0.004(3)
C37 0.035(3) 0.034(3) 0.080(5) -0.008(3) 0.004(3) -0.015(3)
C38 0.048(4) 0.045(3) 0.068(4) -0.020(3) 0.006(3) -0.012(3)
C39 0.038(3) 0.061(4) 0.071(5) -0.016(3) -0.007(3) -0.008(4)
C40 0.063(5) 0.057(4) 0.074(5) -0.034(4) 0.000(4) -0.008(4)
C41 0.064(7) 0.067(7) 0.074(7) -0.038(6) -0.009(6) -0.006(6)
C42 0.061(5) 0.076(5) 0.076(5) -0.045(4) -0.013(4) -0.007(5)
C43 0.059(6) 0.085(6) 0.081(6) -0.037(6) -0.003(6) -0.006(6)
C44 0.076(7) 0.099(6) 0.090(6) -0.036(6) 0.000(6) -0.015(6)
C45 0.087(6) 0.103(6) 0.089(6) -0.040(5) 0.005(5) -0.007(5)
C46 0.094(6) 0.107(6) 0.090(5) -0.037(5) -0.002(5) -0.004(5)
C47 0.082(6) 0.092(6) 0.089(6) -0.039(5) -0.002(5) 0.002(5)
C48 0.101(11) 0.107(12) 0.078(9) -0.031(10) -0.002(9) -0.020(9)
C49 0.116(13) 0.126(14) 0.086(10) -0.033(11) -0.004(9) 0.002(10)
C50 0.083(6) 0.099(6) 0.094(6) -0.051(5) 0.000(5) 0.001(5)
C41A 0.066(7) 0.063(6) 0.073(6) -0.036(6) -0.008(6) -0.007(6)
C42A 0.071(5) 0.079(6) 0.079(5) -0.033(5) -0.005(5) -0.004(5)
C43A 0.065(6) 0.077(6) 0.074(5) -0.042(5) -0.013(5) -0.019(5)
C44A 0.073(6) 0.100(6) 0.092(6) -0.034(6) 0.001(6) -0.014(6)
C45A 0.088(5) 0.108(6) 0.091(6) -0.037(5) 0.005(5) -0.009(5)
C46A 0.094(6) 0.100(7) 0.081(5) -0.040(6) -0.005(5) -0.013(6)
C47A 0.083(6) 0.091(6) 0.082(5) -0.040(5) -0.007(5) -0.004(5)
C48A 0.124(12) 0.095(11) 0.082(10) -0.060(10) 0.005(9) -0.026(9)
C49A 0.125(12) 0.124(12) 0.083(9) -0.028(11) -0.004(8) 0.002(9)
C50A 0.092(6) 0.107(6) 0.094(6) -0.042(5) 0.001(5) 0.000(5)
N1 0.044(3) 0.043(3) 0.076(4) -0.014(2) -0.004(3) -0.007(3)
N2 0.054(3) 0.051(3) 0.077(4) -0.028(3) 0.004(3) -0.005(3)
O1 0.053(3) 0.040(2) 0.076(3) -0.019(2) -0.005(2) 0.000(2)
O2 0.058(3) 0.036(2) 0.073(3) -0.015(2) -0.008(2) 0.003(2)
O3 0.037(2) 0.042(2) 0.091(4) -0.0119(19) -0.004(2) 0.004(2)
O4 0.048(3) 0.055(3) 0.073(3) -0.027(2) -0.001(2) 0.003(2)
O5 0.046(3) 0.048(3) 0.078(3) -0.023(2) 0.003(2) -0.003(2)
O6 0.076(4) 0.060(3) 0.072(3) -0.038(3) -0.005(3) -0.007(3)

loop_
_atom_type_symbol
_atom_type_description
_atom_type_scat_dispersion_real
_atom_type_scat_dispersion_imag
_atom_type_scat_source
C C 0.0181 0.0091 'International Tables Vol C Tables 4.2.6.8 and 6.1.1.4'
H H 0.0000 0.0000 'International Tables Vol C Tables 4.2.6.8 and 6.1.1.4'
N N 0.0311 0.0180 'International Tables Vol C Tables 4.2.6.8 and 6.1.1.4'
O O 0.0492 0.0322 'International Tables Vol C Tables 4.2.6.8 and 6.1.1.4'

loop_
_geom_angle_atom_site_label_1
_geom_angle_atom_site_label_2
_geom_angle_atom_site_label_3
_geom_angle_site_symmetry_1
_geom_angle_site_symmetry_3
_geom_angle
_geom_angle_publ_flag
O1 C1 H1A . . 109.5 ?
O1 C1 H1B . . 109.5 ?
H1A C1 H1B . . 109.5 ?
O1 C1 H1C . . 109.5 ?
H1A C1 H1C . . 109.5 ?
H1B C1 H1C . . 109.5 ?
N1 C2 O1 . . 117.1(6) ?
N1 C2 C3 . . 126.7(8) ?
O1 C2 C3 . . 115.9(7) ?
C2 C3 C4 . . 127.5(7) ?
C2 C3 C12 . . 116.6(7) ?
C4 C3 C12 . . 115.7(7) ?
O2 C4 C6 . . 118.9(7) ?
O2 C4 C3 . . 118.7(7) ?
C6 C4 C3 . . 122.4(7) ?
O2 C5 H5A . . 109.5 ?
O2 C5 H5B . . 109.5 ?
H5A C5 H5B . . 109.5 ?
O2 C5 H5C . . 109.5 ?
H5A C5 H5C . . 109.5 ?
H5B C5 H5C . . 109.5 ?
C4 C6 C10 . . 118.4(6) ?
C4 C6 C7 . . 130.5(7) ?
C10 C6 C7 . . 111.1(7) ?
O3 C7 C6 . . 129.1(7) ?
O3 C7 C8 . . 123.6(7) ?
C6 C7 C8 . . 107.2(7) ?
C7 C8 C9 . . 107.1(6) ?
C7 C8 H8A . . 110.3 ?
C9 C8 H8A . . 110.3 ?
C7 C8 H8B . . 110.3 ?
C9 C8 H8B . . 110.3 ?
H8A C8 H8B . . 108.5 ?
C10 C9 C8 . . 105.4(6) ?
C10 C9 H9A . . 110.7 ?
C8 C9 H9A . . 110.7 ?
C10 C9 H9B . . 110.7 ?
C8 C9 H9B . . 110.7 ?
H9A C9 H9B . . 108.8 ?
C11 C10 C6 . . 121.9(7) ?
C11 C10 C9 . . 129.0(8) ?
C6 C10 C9 . . 109.0(6) ?
C10 C11 C12 . . 120.1(7) ?
C10 C11 H11 . . 119.9 ?
C12 C11 H11 . . 119.9 ?
C11 C12 C13 . . 123.3(7) ?
C11 C12 C3 . . 121.3(7) ?
C13 C12 C3 . . 115.4(7) ?
C14 C13 C12 . . 121.4(7) ?
C14 C13 C16 . . 116.9(11) ?
C12 C13 C16 . . 121.5(11) ?
C14 C13 C16A . . 120.0(9) ?
C12 C13 C16A . . 118.0(9) ?
C13 C14 N1 . . 121.8(7) ?
C13 C14 C15 . . 124.8(8) ?
N1 C14 C15 . . 113.2(7) ?
C14 C15 H15A . . 109.5 ?
C14 C15 H15B . . 109.5 ?
H15A C15 H15B . . 109.5 ?
C14 C15 H15C . . 109.5 ?
H15A C15 H15C . . 109.5 ?
H15B C15 H15C . . 109.5 ?
C17 C16 C13 . . 118.2(10) ?
C17 C16 H16A . . 107.8 ?
C13 C16 H16A . . 107.8 ?
C17 C16 H16B . . 107.8 ?
C13 C16 H16B . . 107.8 ?
H16A C16 H16B . . 107.1 ?
C18 C17 C16 . . 125.1(10) ?
C18 C17 C22 . . 114.4(9) ?
C16 C17 C22 . . 120.2(10) ?
C17 C18 C19 . . 119.8(11) ?
C17 C18 H18 . . 120.1 ?
C19 C18 H18 . . 120.1 ?
C18 C19 C20 . . 112.9(10) ?
C18 C19 H19A . . 109.0 ?
C20 C19 H19A . . 109.0 ?
C18 C19 H19B . . 109.0 ?
C20 C19 H19B . . 109.0 ?
H19A C19 H19B . . 107.8 ?
C21 C20 C25 . . 81.1(8) ?
C21 C20 C19 . . 114.9(12) ?
C25 C20 C19 . . 107.6(13) ?
C21 C20 H20 . . 116.1 ?
C25 C20 H20 . . 116.1 ?
C19 C20 H20 . . 116.1 ?
C20 C21 C24 . . 114.6(13) ?
C20 C21 C22 . . 90.2(9) ?
C24 C21 C22 . . 116.0(13) ?
C20 C21 C23 . . 113.9(13) ?
C24 C21 C23 . . 105.4(12) ?
C22 C21 C23 . . 116.7(12) ?
C20 C21 C25 . . 50.1(6) ?
C24 C21 C25 . . 103.3(12) ?
C22 C21 C25 . . 49.5(6) ?
C23 C21 C25 . . 151.2(11) ?
C25 C22 C17 . . 113.2(12) ?
C25 C22 C21 . . 79.6(8) ?
C17 C22 C21 . . 108.9(11) ?
C25 C22 H22 . . 116.5 ?
C17 C22 H22 . . 116.5 ?
C21 C22 H22 . . 116.5 ?
C21 C23 H23A . . 109.5 ?
C21 C23 H23B . . 109.5 ?
H23A C23 H23B . . 109.5 ?
C21 C23 H23C . . 109.5 ?
H23A C23 H23C . . 109.5 ?
H23B C23 H23C . . 109.5 ?
C21 C24 H24A . . 109.5 ?
C21 C24 H24B . . 109.5 ?
H24A C24 H24B . . 109.5 ?
C21 C24 H24C . . 109.5 ?
H24A C24 H24C . . 109.5 ?
H24B C24 H24C . . 109.5 ?
C22 C25 C20 . . 90.2(9) ?
C22 C25 C21 . . 50.9(6) ?
C20 C25 C21 . . 48.7(6) ?
C22 C25 H25A . . 113.6 ?
C20 C25 H25A . . 113.6 ?
C21 C25 H25A . . 100.6 ?
C22 C25 H25B . . 113.6 ?
C20 C25 H25B . . 113.6 ?
C21 C25 H25B . . 148.5 ?
H25A C25 H25B . . 110.9 ?
C17A C16A C13 . . 117.0(12) ?
C17A C16A H16C . . 108.0 ?
C13 C16A H16C . . 108.0 ?
C17A C16A H16D . . 108.0 ?
C13 C16A H16D . . 108.0 ?
H16C C16A H16D . . 107.3 ?
C18A C17A C16A . . 121.9(13) ?
C18A C17A C22A . . 111.2(12) ?
C16A C17A C22A . . 119.1(12) ?
C17A C18A C19A . . 120.3(13) ?
C17A C18A H18A . . 119.8 ?
C19A C18A H18A . . 119.8 ?
C18A C19A C20A . . 111.9(11) ?
C18A C19A H19C . . 109.2 ?
C20A C19A H19C . . 109.2 ?
C18A C19A H19D . . 109.2 ?
C20A C19A H19D . . 109.2 ?
H19C C19A H19D . . 107.9 ?
C21A C20A C25A . . 82.5(9) ?
C21A C20A C19A . . 113.8(14) ?
C25A C20A C19A . . 107.4(13) ?
C21A C20A H20A . . 116.1 ?
C25A C20A H20A . . 116.1 ?
C19A C20A H20A . . 116.1 ?
C20A C21A C24A . . 115.6(15) ?
C20A C21A C22A . . 89.3(10) ?
C24A C21A C22A . . 113.0(14) ?
C20A C21A C23A . . 113.0(15) ?
C24A C21A C23A . . 107.8(14) ?
C22A C21A C23A . . 117.6(14) ?
C20A C21A C25A . . 49.3(7) ?
C24A C21A C25A . . 102.4(13) ?
C22A C21A C25A . . 48.8(7) ?
C23A C21A C25A . . 149.8(13) ?
C25A C22A C17A . . 114.2(14) ?
C25A C22A C21A . . 80.2(9) ?
C17A C22A C21A . . 107.6(12) ?
C25A C22A H22A . . 116.5 ?
C17A C22A H22A . . 116.5 ?
C21A C22A H22A . . 116.5 ?
C21A C23A H23D . . 109.5 ?
C21A C23A H23E . . 109.5 ?
H23D C23A H23E . . 109.5 ?
C21A C23A H23F . . 109.5 ?
H23D C23A H23F . . 109.5 ?
H23E C23A H23F . . 109.5 ?
C21A C24A H24D . . 109.5 ?
C21A C24A H24E . . 109.5 ?
H24D C24A H24E . . 109.5 ?
C21A C24A H24F . . 109.5 ?
H24D C24A H24F . . 109.5 ?
H24E C24A H24F . . 109.5 ?
C20A C25A C22A . . 90.2(10) ?
C20A C25A C21A . . 48.2(7) ?
C22A C25A C21A . . 51.0(7) ?
C20A C25A H25C . . 113.6 ?
C22A C25A H25C . . 113.6 ?
C21A C25A H25C . . 147.8 ?
C20A C25A H25D . . 113.6 ?
C22A C25A H25D . . 113.6 ?
C21A C25A H25D . . 101.3 ?
H25C C25A H25D . . 110.9 ?
O4 C26 H26A . . 109.5 ?
O4 C26 H26B . . 109.5 ?
H26A C26 H26B . . 109.5 ?
O4 C26 H26C . . 109.5 ?
H26A C26 H26C . . 109.5 ?
H26B C26 H26C . . 109.5 ?
O4 C27 N2 . . 120.3(7) ?
O4 C27 C28 . . 119.6(7) ?
N2 C27 C28 . . 120.0(7) ?
C37 C28 C29 . . 121.2(6) ?
C37 C28 C27 . . 117.2(6) ?
C29 C28 C27 . . 121.5(7) ?
O5 C29 C31 . . 121.6(6) ?
O5 C29 C28 . . 121.4(6) ?
C31 C29 C28 . . 117.0(7) ?
O5 C30 H30A . . 109.5 ?
O5 C30 H30B . . 109.5 ?
H30A C30 H30B . . 109.5 ?
O5 C30 H30C . . 109.5 ?
H30A C30 H30C . . 109.5 ?
H30B C30 H30C . . 109.5 ?
C35 C31 C29 . . 122.9(7) ?
C35 C31 C32 . . 108.0(7) ?
C29 C31 C32 . . 129.0(8) ?
O6 C32 C33 . . 125.8(7) ?
O6 C32 C31 . . 126.3(7) ?
C33 C32 C31 . . 107.9(7) ?
C32 C33 C34 . . 105.8(6) ?
C32 C33 H33A . . 110.6 ?
C34 C33 H33A . . 110.6 ?
C32 C33 H33B . . 110.6 ?
C34 C33 H33B . . 110.6 ?
H33A C33 H33B . . 108.7 ?
C35 C34 C33 . . 104.7(6) ?
C35 C34 H34A . . 110.8 ?
C33 C34 H34A . . 110.8 ?
C35 C34 H34B . . 110.8 ?
C33 C34 H34B . . 110.8 ?
H34A C34 H34B . . 108.9 ?
C31 C35 C36 . . 120.5(8) ?
C31 C35 C34 . . 112.7(7) ?
C36 C35 C34 . . 126.8(8) ?
C35 C36 C37 . . 120.1(8) ?
C35 C36 H36 . . 119.9 ?
C37 C36 H36 . . 119.9 ?
C28 C37 C36 . . 118.1(7) ?
C28 C37 C38 . . 121.0(6) ?
C36 C37 C38 . . 120.9(7) ?
C39 C38 C37 . . 115.4(7) ?
C39 C38 C41 . . 125.6(12) ?
C37 C38 C41 . . 118.7(13) ?
C39 C38 C41A . . 123.7(11) ?
C37 C38 C41A . . 120.8(12) ?
C38 C39 N2 . . 126.5(7) ?
C38 C39 C40 . . 122.5(7) ?
N2 C39 C40 . . 110.9(7) ?
C39 C40 H40A . . 109.5 ?
C39 C40 H40B . . 109.5 ?
H40A C40 H40B . . 109.5 ?
C39 C40 H40C . . 109.5 ?
H40A C40 H40C . . 109.5 ?
H40B C40 H40C . . 109.5 ?
C42 C41 C38 . . 112.7(12) ?
C42 C41 H41A . . 109.0 ?
C38 C41 H41A . . 109.0 ?
C42 C41 H41B . . 109.0 ?
C38 C41 H41B . . 109.0 ?
H41A C41 H41B . . 107.8 ?
C43 C42 C41 . . 128.6(12) ?
C43 C42 C47 . . 114.7(10) ?
C41 C42 C47 . . 116.5(11) ?
C42 C43 C44 . . 119.0(12) ?
C42 C43 H43 . . 120.5 ?
C44 C43 H43 . . 120.5 ?
C43 C44 C45 . . 113.1(11) ?
C43 C44 H44A . . 109.0 ?
C45 C44 H44A . . 109.0 ?
C43 C44 H44B . . 109.0 ?
C45 C44 H44B . . 109.0 ?
H44A C44 H44B . . 107.8 ?
C46 C45 C50 . . 83.0(9) ?
C46 C45 C44 . . 112.8(13) ?
C50 C45 C44 . . 108.9(13) ?
C46 C45 H45 . . 115.9 ?
C50 C45 H45 . . 115.9 ?
C44 C45 H45 . . 115.9 ?
C45 C46 C49 . . 114.4(14) ?
C45 C46 C47 . . 89.0(10) ?
C49 C46 C47 . . 114.5(14) ?
C45 C46 C48 . . 114.6(14) ?
C49 C46 C48 . . 106.9(14) ?
C47 C46 C48 . . 117.0(13) ?
C45 C46 C50 . . 49.1(7) ?
C49 C46 C50 . . 102.5(13) ?
C47 C46 C50 . . 48.8(6) ?
C48 C46 C50 . . 150.6(12) ?
C50 C47 C42 . . 111.0(12) ?
C50 C47 C46 . . 80.8(9) ?
C42 C47 C46 . . 110.9(12) ?
C50 C47 H47 . . 116.3 ?
C42 C47 H47 . . 116.3 ?
C46 C47 H47 . . 116.3 ?
C46 C48 H48A . . 109.5 ?
C46 C48 H48B . . 109.5 ?
H48A C48 H48B . . 109.5 ?
C46 C48 H48C . . 109.5 ?
H48A C48 H48C . . 109.5 ?
H48B C48 H48C . . 109.5 ?
C46 C49 H49A . . 109.5 ?
C46 C49 H49B . . 109.5 ?
H49A C49 H49B . . 109.5 ?
C46 C49 H49C . . 109.5 ?
H49A C49 H49C . . 109.5 ?
H49B C49 H49C . . 109.5 ?
C47 C50 C45 . . 89.3(10) ?
C47 C50 C46 . . 50.5(7) ?
C45 C50 C46 . . 47.8(7) ?
C47 C50 H50A . . 113.8 ?
C45 C50 H50A . . 113.8 ?
C46 C50 H50A . . 101.4 ?
C47 C50 H50B . . 113.8 ?
C45 C50 H50B . . 113.8 ?
C46 C50 H50B . . 147.6 ?
H50A C50 H50B . . 111.0 ?
C42A C41A C38 . . 116.7(11) ?
C42A C41A H41C . . 108.1 ?
C38 C41A H41C . . 108.1 ?
C42A C41A H41D . . 108.1 ?
C38 C41A H41D . . 108.1 ?
H41C C41A H41D . . 107.3 ?
C43A C42A C41A . . 124.5(12) ?
C43A C42A C47A . . 113.4(10) ?
C41A C42A C47A . . 117.0(10) ?
C42A C43A C44A . . 118.0(11) ?
C42A C43A H43A . . 121.0 ?
C44A C43A H43A . . 121.0 ?
C43A C44A C45A . . 113.1(10) ?
C43A C44A H44C . . 109.0 ?
C45A C44A H44C . . 109.0 ?
C43A C44A H44D . . 109.0 ?
C45A C44A H44D . . 109.0 ?
H44C C44A H44D . . 107.8 ?
C46A C45A C50A . . 83.1(9) ?
C46A C45A C44A . . 114.8(13) ?
C50A C45A C44A . . 107.3(12) ?
C46A C45A H45A . . 115.7 ?
C50A C45A H45A . . 115.7 ?
C44A C45A H45A . . 115.7 ?
C45A C46A C49A . . 114.4(13) ?
C45A C46A C47A . . 88.6(9) ?
C49A C46A C47A . . 114.5(13) ?
C45A C46A C48A . . 114.5(14) ?
C49A C46A C48A . . 107.6(13) ?
C47A C46A C48A . . 116.6(12) ?
C45A C46A C50A . . 49.2(7) ?
C49A C46A C50A . . 102.0(13) ?
C47A C46A C50A . . 48.7(6) ?
C48A C46A C50A . . 150.4(12) ?
C50A C47A C42A . . 114.1(12) ?
C50A C47A C46A . . 80.9(8) ?
C42A C47A C46A . . 107.9(12) ?
C50A C47A H47A . . 116.2 ?
C42A C47A H47A . . 116.2 ?
C46A C47A H47A . . 116.2 ?
C46A C48A H48D . . 109.5 ?
C46A C48A H48E . . 109.5 ?
H48D C48A H48E . . 109.5 ?
C46A C48A H48F . . 109.5 ?
H48D C48A H48F . . 109.5 ?
H48E C48A H48F . . 109.5 ?
C46A C49A H49D . . 109.5 ?
C46A C49A H49E . . 109.5 ?
H49D C49A H49E . . 109.5 ?
C46A C49A H49F . . 109.5 ?
H49D C49A H49F . . 109.5 ?
H49E C49A H49F . . 109.5 ?
C47A C50A C45A . . 88.8(10) ?
C47A C50A C46A . . 50.4(7) ?
C45A C50A C46A . . 47.7(7) ?
C47A C50A H50C . . 113.9 ?
C45A C50A H50C . . 113.9 ?
C46A C50A H50C . . 101.0 ?
C47A C50A H50D . . 113.9 ?
C45A C50A H50D . . 113.9 ?
C46A C50A H50D . . 147.9 ?
H50C C50A H50D . . 111.1 ?
C2 N1 C14 . . 117.3(7) ?
C27 N2 C39 . . 119.8(7) ?
C2 O1 C1 . . 115.7(6) ?
C4 O2 C5 . . 115.7(5) ?
C27 O4 C26 . . 118.2(6) ?
C29 O5 C30 . . 112.9(5) ?

loop_
_geom_bond_atom_site_label_1
_geom_bond_atom_site_label_2
_geom_bond_site_symmetry_2
_geom_bond_distance
_geom_bond_publ_flag
C1 O1 . 1.454(9) ?
C1 H1A . 0.98 ?
C1 H1B . 0.98 ?
C1 H1C . 0.98 ?
C2 N1 . 1.303(10) ?
C2 O1 . 1.374(10) ?
C2 C3 . 1.401(11) ?
C3 C4 . 1.450(11) ?
C3 C12 . 1.481(11) ?
C4 O2 . 1.371(10) ?
C4 C6 . 1.374(11) ?
C5 O2 . 1.425(9) ?
C5 H5A . 0.98 ?
C5 H5B . 0.98 ?
C5 H5C . 0.98 ?
C6 C10 . 1.451(11) ?
C6 C7 . 1.469(11) ?
C7 O3 . 1.199(10) ?
C7 C8 . 1.520(11) ?
C8 C9 . 1.554(12) ?
C8 H8A . 0.99 ?
C8 H8B . 0.99 ?
C9 C10 . 1.519(10) ?
C9 H9A . 0.99 ?
C9 H9B . 0.99 ?
C10 C11 . 1.375(11) ?
C11 C12 . 1.380(11) ?
C11 H11 . 0.95 ?
C12 C13 . 1.420(11) ?
C13 C14 . 1.387(10) ?
C13 C16 . 1.521(10) ?
C13 C16A . 1.527(11) ?
C14 N1 . 1.392(11) ?
C14 C15 . 1.500(12) ?
C15 H15A . 0.98 ?
C15 H15B . 0.98 ?
C15 H15C . 0.98 ?
C16 C17 . 1.486(11) ?
C16 H16A . 0.99 ?
C16 H16B . 0.99 ?
C17 C18 . 1.404(11) ?
C17 C22 . 1.511(11) ?
C18 C19 . 1.445(11) ?
C18 H18 . 0.95 ?
C19 C20 . 1.528(12) ?
C19 H19A . 0.99 ?
C19 H19B . 0.99 ?
C20 C21 . 1.478(14) ?
C20 C25 . 1.509(14) ?
C20 H20 . 1.0 ?
C21 C24 . 1.517(13) ?
C21 C22 . 1.533(13) ?
C21 C23 . 1.562(13) ?
C21 C25 . 1.943(15) ?
C22 C25 . 1.503(13) ?
C22 H22 . 1.0 ?
C23 H23A . 0.98 ?
C23 H23B . 0.98 ?
C23 H23C . 0.98 ?
C24 H24A . 0.98 ?
C24 H24B . 0.98 ?
C24 H24C . 0.98 ?
C25 H25A . 0.99 ?
C25 H25B . 0.99 ?
C16A C17A . 1.495(12) ?
C16A H16C . 0.99 ?
C16A H16D . 0.99 ?
C17A C18A . 1.415(12) ?
C17A C22A . 1.513(13) ?
C18A C19A . 1.430(12) ?
C18A H18A . 0.95 ?
C19A C20A . 1.535(14) ?
C19A H19C . 0.99 ?
C19A H19D . 0.99 ?
C20A C21A . 1.475(17) ?
C20A C25A . 1.499(16) ?
C20A H20A . 1.0 ?
C21A C24A . 1.516(16) ?
C21A C22A . 1.547(16) ?
C21A C23A . 1.556(16) ?
C21A C25A . 1.962(18) ?
C22A C25A . 1.499(16) ?
C22A H22A . 1.0 ?
C23A H23D . 0.98 ?
C23A H23E . 0.98 ?
C23A H23F . 0.98 ?
C24A H24D . 0.98 ?
C24A H24E . 0.98 ?
C24A H24F . 0.98 ?
C25A H25C . 0.99 ?
C25A H25D . 0.99 ?
C26 O4 . 1.406(8) ?
C26 H26A . 0.98 ?
C26 H26B . 0.98 ?
C26 H26C . 0.98 ?
C27 O4 . 1.299(10) ?
C27 N2 . 1.325(10) ?
C27 C28 . 1.468(10) ?
C28 C37 . 1.375(11) ?
C28 C29 . 1.431(9) ?
C29 O5 . 1.342(9) ?
C29 C31 . 1.389(9) ?
C30 O5 . 1.453(9) ?
C30 H30A . 0.98 ?
C30 H30B . 0.98 ?
C30 H30C . 0.98 ?
C31 C35 . 1.357(12) ?
C31 C32 . 1.504(10) ?
C32 O6 . 1.230(10) ?
C32 C33 . 1.504(11) ?
C33 C34 . 1.515(11) ?
C33 H33A . 0.99 ?
C33 H33B . 0.99 ?
C34 C35 . 1.514(11) ?
C34 H34A . 0.99 ?
C34 H34B . 0.99 ?
C35 C36 . 1.358(11) ?
C36 C37 . 1.450(10) ?
C36 H36 . 0.95 ?
C37 C38 . 1.460(10) ?
C38 C39 . 1.318(11) ?
C38 C41 . 1.518(11) ?
C38 C41A . 1.528(10) ?
C39 N2 . 1.354(11) ?
C39 C40 . 1.536(10) ?
C40 H40A . 0.98 ?
C40 H40B . 0.98 ?
C40 H40C . 0.98 ?
C41 C42 . 1.480(11) ?
C41 H41A . 0.99 ?
C41 H41B . 0.99 ?
C42 C43 . 1.403(11) ?
C42 C47 . 1.513(12) ?
C43 C44 . 1.447(11) ?
C43 H43 . 0.95 ?
C44 C45 . 1.536(14) ?
C44 H44A . 0.99 ?
C44 H44B . 0.99 ?
C45 C46 . 1.470(16) ?
C45 C50 . 1.500(16) ?
C45 H45 . 1.0 ?
C46 C49 . 1.516(16) ?
C46 C47 . 1.538(15) ?
C46 C48 . 1.559(16) ?
C46 C50 . 1.969(17) ?
C47 C50 . 1.500(15) ?
C47 H47 . 1.0 ?
C48 H48A . 0.98 ?
C48 H48B . 0.98 ?
C48 H48C . 0.98 ?
C49 H49A . 0.98 ?
C49 H49B . 0.98 ?
C49 H49C . 0.98 ?
C50 H50A . 0.99 ?
C50 H50B . 0.99 ?
C41A C42A . 1.488(11) ?
C41A H41C . 0.99 ?
C41A H41D . 0.99 ?
C42A C43A . 1.407(11) ?
C42A C47A . 1.519(12) ?
C43A C44A . 1.447(11) ?
C43A H43A . 0.95 ?
C44A C45A . 1.536(13) ?
C44A H44C . 0.99 ?
C44A H44D . 0.99 ?
C45A C46A . 1.470(16) ?
C45A C50A . 1.503(16) ?
C45A H45A . 1.0 ?
C46A C49A . 1.521(15) ?
C46A C47A . 1.540(15) ?
C46A C48A . 1.562(15) ?
C46A C50A . 1.973(17) ?
C47A C50A . 1.502(15) ?
C47A H47A . 1.0 ?
C48A H48D . 0.98 ?
C48A H48E . 0.98 ?
C48A H48F . 0.98 ?
C49A H49D . 0.98 ?
C49A H49E . 0.98 ?
C49A H49F . 0.98 ?
C50A H50C . 0.99 ?
C50A H50D . 0.99 ?
